data_2107432
loop_
_publ_author_name
'Syoyama, S.'
'Osaki, K.'

_publ_section_title
;
 An X-ray study of the low temperature form of Mg Si F6 (H2 O)6 and the
 relations between the crystal lattices of low-and high-temperature forms
;
_journal_name_full 'Acta Crystallographica B (24,1968-38,1982)'
_journal_page_first 2626
_journal_page_last 2627
_journal_volume 28
_journal_year 1972
_chemical_formula_sum 'F6 H12 Mg O6 Si'
_chemical_name_systematic 'Mg (Si F6) (H2 O)6'
_space_group_IT_number 14
_symmetry_space_group_name_Hall '-P 2ybc'
_symmetry_space_group_name_H-M 'P 1 21/c 1'
_cell_angle_alpha 90
_cell_angle_beta 99.24
_cell_angle_gamma 90
_cell_formula_units_Z 2
_cell_length_a 6.46
_cell_length_b 9.524
_cell_length_c 8.46
_cell_volume 513.748
_citation_journal_id_ASTM ACBCAR
_cod_data_source_file Syoyama_ACBCAR_1972_548.cif
_cod_data_source_block H12F6Mg1O6Si1
_cod_original_formula_sum 'H12 F6 Mg1 O6 Si1'
_cod_database_code 2107432

loop_
_symmetry_equiv_pos_as_xyz
x,y,z
-x,y+1/2,-z+1/2
-x,-y,-z
x,-y-1/2,z-1/2

loop_
_atom_site_label
_atom_site_type_symbol
_atom_site_fract_x
_atom_site_fract_y
_atom_site_fract_z
_atom_site_occupancy
_atom_site_U_iso_or_equiv
_atom_site_attached_hydrogens
F1 F-1 0.38 0.14 0.412 1 0.0 0
O2 O-2 0.186 0.173 0.09 1 0.0 2
O3 O-2 -0.064 -0.036 0.23 1 0.0 2
O1 O-2 0.267 -0.131 0.05 1 0.0 2
Si1 Si+4 0.5 0.5 0 1 0.0 0
F3 F-1 0.549 -0.055 0.323 1 0.0 0
F2 F-1 0.275 -0.085 0.472 1 0.0 0
Mg1 Mg+2 0 0 0 1 0.0 0
